data_4349124
loop_
_publ_author_name
'Gee, William J.'
'Cadman, Laura K.'
'Amer Hamzah, Harina'
'Mahon, Mary F.'
'Raithby, Paul R.'
'Burrows, Andrew D.'

_publ_section_title
;
 Furnishing Amine-Functionalized Metal-Organic Frameworks with the
 \b-Amidoketone Group by Postsynthetic Modification.
;
_journal_issue 21
_journal_name_full 'Inorganic chemistry'
_journal_page_first 10839
_journal_page_last 10842
_journal_paper_doi 10.1021/acs.inorgchem.6b01917
_journal_volume 55
_journal_year 2016
_chemical_formula_moiety 'C6.16 H1.25 N0.75 O2.44 Zn0.5'
_chemical_formula_sum 'C7.13 H7.88 N O2.69 Zn0.5'
_chemical_formula_weight 183.31
_space_group_crystal_system monoclinic
_space_group_IT_number 12
_space_group_name_Hall '-C 2y'
_space_group_name_H-M_alt 'C 1 2/m 1'
_atom_sites_solution_hydrogens geom
_atom_sites_solution_primary iterative
_audit_creation_date
;
'Thu Jul 09 10:24:15 2015'
;
_audit_creation_method
;
CrysAlisPro, Agilent Technologies,
Version 1.171.37.34 (release 22-05-2014 CrysAlis171 .NET)
(compiled May 22 2014,16:03:01)
;
_cell_angle_alpha 90
_cell_angle_beta 100.526(3)
_cell_angle_gamma 90
_cell_formula_units_Z 8
_cell_length_a 13.9532(6)
_cell_length_b 16.6496(5)
_cell_length_c 9.5586(3)
_cell_measurement_reflns_used 5188
_cell_measurement_temperature 150(2)
_cell_measurement_theta_max 71.6380
_cell_measurement_theta_min 4.7390
_cell_volume 2183.24(14)
_computing_cell_refinement
;
CrysAlisPro, Agilent Technologies,
Version 1.171.37.34 (release 22-05-2014 CrysAlis171 .NET)
(compiled May 22 2014,16:03:01)
;
_computing_data_collection
;
CrysAlisPro, Agilent Technologies,
Version 1.171.37.34 (release 22-05-2014 CrysAlis171 .NET)
(compiled May 22 2014,16:03:01)
;
_computing_data_reduction
;
CrysAlisPro, Agilent Technologies,
Version 1.171.37.34 (release 22-05-2014 CrysAlis171 .NET)
(compiled May 22 2014,16:03:01)
;
_computing_molecular_graphics 'Olex2 (Dolomanov et al., 2009)'
_computing_publication_material 'Olex2 (Dolomanov et al., 2009)'
_computing_structure_refinement 'ShelXL (Sheldrick, 2008)'
_computing_structure_solution 'olex2.solve (Bourhis et al., 2015)'
_diffrn_ambient_environment N~2~
_diffrn_ambient_temperature 150(2)
_diffrn_detector 'CCD plate'
_diffrn_detector_area_resol_mean 8.1150
_diffrn_detector_type EosS2
_diffrn_measured_fraction_theta_full 0.982
_diffrn_measured_fraction_theta_max 0.997
_diffrn_measurement_device 'four-circle diffractometer'
_diffrn_measurement_device_type 'SuperNova, Dual, Cu at zero, EosS2'
_diffrn_measurement_method '\w scans'
_diffrn_radiation_monochromator mirror
_diffrn_radiation_probe x-ray
_diffrn_radiation_type CuK\a
_diffrn_radiation_wavelength 1.54184
_diffrn_reflns_av_unetI/netI 0.0374
_diffrn_reflns_Laue_measured_fraction_full 0.982
_diffrn_reflns_Laue_measured_fraction_max 0.997
_diffrn_reflns_limit_h_max 17
_diffrn_reflns_limit_h_min -16
_diffrn_reflns_limit_k_max 20
_diffrn_reflns_limit_k_min -20
_diffrn_reflns_limit_l_max 11
_diffrn_reflns_limit_l_min -11
_diffrn_reflns_number 10650
_diffrn_reflns_point_group_measured_fraction_full 0.982
_diffrn_reflns_point_group_measured_fraction_max 0.997
_diffrn_reflns_theta_full 26.000
_diffrn_reflns_theta_max 70.074
_diffrn_reflns_theta_min 4.705
_diffrn_source 'sealed X-ray tube'
_diffrn_source_type 'SuperNova (Cu) X-ray Source'
_exptl_absorpt_coefficient_mu 1.752
_exptl_absorpt_correction_T_max 1.00000
_exptl_absorpt_correction_T_min 0.53825
_exptl_absorpt_correction_type multi-scan
_exptl_absorpt_process_details
;
CrysAlisPro, Agilent Technologies,
Version 1.171.37.34 (release 22-05-2014 CrysAlis171 .NET)
(compiled May 22 2014,16:03:01)
Empirical absorption correction using spherical harmonics,
 implemented in SCALE3 ABSPACK scaling algorithm.
;
_exptl_crystal_colour colorless
_exptl_crystal_density_diffrn 1.115
_exptl_crystal_description block
_exptl_crystal_F_000 753
_exptl_crystal_size_max 0.1786
_exptl_crystal_size_mid 0.1136
_exptl_crystal_size_min 0.0876
_refine_diff_density_max 1.705
_refine_diff_density_min -0.724
_refine_diff_density_rms 0.172
_refine_ls_extinction_method none
_refine_ls_goodness_of_fit_ref 1.089
_refine_ls_hydrogen_treatment constr
_refine_ls_matrix_type full
_refine_ls_number_parameters 139
_refine_ls_number_reflns 2151
_refine_ls_number_restraints 56
_refine_ls_restrained_S_all 1.115
_refine_ls_R_factor_all 0.0920
_refine_ls_R_factor_gt 0.0890
_refine_ls_shift/su_max 0.000
_refine_ls_shift/su_mean 0.000
_refine_ls_structure_factor_coef Fsqd
_refine_ls_weighting_details 'w=1/[\s^2^(Fo^2^)+(0.1645P)^2^+13.0017P] where P=(Fo^2^+2Fc^2^)/3'
_refine_ls_weighting_scheme calc
_refine_ls_wR_factor_gt 0.2401
_refine_ls_wR_factor_ref 0.2445
_reflns_Friedel_coverage 0.000
_reflns_number_gt 2045
_reflns_number_total 2151
_reflns_threshold_expression 'I > 2\s(I)'
_cod_data_source_file ic6b01917_si_002.cif
_cod_data_source_block s15prr65
_cod_original_cell_volume 2183.25(13)
_cod_original_formula_sum 'C7.13 H7.88 N O2.69 Zn0.50'
_cod_database_code 4349124
_shelxl_version_number 2014-3
_shelx_space_group_comment
;
The symmetry employed for this shelxl refinement is uniquely defined
by the following loop, which should always be used as a source of
symmetry information in preference to the above space-group names.
They are only intended as comments.
;
_olex2_refinement_description
;
1. Fixed Uiso
 At 1.2 times of:
  All C(H) groups, All N(H) groups
2. Restrained distances
 C5-C6 \\sim N2-C5
 with sigma of 0.02
 O4-C7 \\sim O3-C5
 with sigma of 0.02
 C6-C7 \\sim C5-C6
 with sigma of 0.02
3. Restrained planarity
 O3, N2, C1, C2, C3, C4, C5
 with sigma of 0.1
4. Uiso/Uaniso restraints and constraints
Uanis(O3) \\sim Ueq, Uanis(C5) \\sim Ueq, Uanis(C6) \\sim Ueq, Uanis(N2) \\sim
Ueq: with sigma of 0.02 and sigma for terminal atoms of 0.01
: with sigma of 0.03 and sigma for terminal atoms of 0.005
Uanis(C10) \\sim Ueq, Uanis(C11) \\sim Ueq, Uanis(C8) \\sim Ueq, Uanis(C9)
\\sim Ueq: with sigma of 0.01 and sigma for terminal atoms of 0.007
Uanis(N2) \\sim Ueq: with sigma of 0.01 and sigma for terminal atoms of 0.02
5. Others
 Fixed Sof: O3(0.22) O4(0.22) N2(0.25) H2(0.25) C5(0.22) C6(0.22) C7(0.22)
 C8(0.25) C9(0.5) C11(0.25) C10(0.5)
 Fixed Uiso: O4(0.15) C7(0.15)
6.a Aromatic/amide H refined with riding coordinates:
 N2(H2), C4(H4)
;
_olex2_submission_special_instructions 'No special instructions were received'

loop_
_space_group_symop_operation_xyz
'x, y, z'
'-x, y, -z'
'x+1/2, y+1/2, z'
'-x+1/2, y+1/2, -z'
'-x, -y, -z'
'x, -y, z'
'-x+1/2, -y+1/2, -z'
'x+1/2, -y+1/2, z'

loop_
_atom_site_label
_atom_site_type_symbol
_atom_site_fract_x
_atom_site_fract_y
_atom_site_fract_z
_atom_site_U_iso_or_equiv
_atom_site_adp_type
_atom_site_occupancy
_atom_site_site_symmetry_order
_atom_site_calc_flag
_atom_site_refinement_flags_posn
_atom_site_refinement_flags_adp
_atom_site_refinement_flags_occupancy
_atom_site_disorder_assembly
_atom_site_disorder_group
Zn1 Zn 0.52108(6) 0.5000 0.65711(8) 0.0215(4) Uani 1 2 d S T P A .
O1 O 0.4188(3) 0.4144(3) 0.5894(4) 0.0460(11) Uani 1 1 d . . . . .
O2 O 0.3769(3) 0.4141(3) 0.3520(4) 0.0450(11) Uani 1 1 d . . . . .
O3 O 0.1191(18) 0.2464(15) 0.078(3) 0.075(7) Uani 0.22 1 d D U . . .
O4 O 0.060(4) 0.302(3) -0.201(6) 0.150 Uiso 0.22 1 d D U . . .
N1 N 0.5073(4) 0.5000 0.8673(6) 0.0260(12) Uani 1 2 d S T P . .
N2 N 0.2326(11) 0.3190(10) 0.2312(19) 0.044(4) Uani 0.25 1 d D U . . .
H2 H 0.2717 0.3588 0.2297 0.053 Uiso 0.25 1 calc R . . . .
C1 C 0.3717(4) 0.3880(3) 0.4746(6) 0.0381(12) Uani 1 1 d . . . . .
C2 C 0.3075(4) 0.3163(4) 0.4854(6) 0.0398(13) Uani 1 1 d . . . . .
C3 C 0.2415(6) 0.2872(5) 0.3679(7) 0.065(2) Uani 1 1 d . . . . .
C4 C 0.3144(6) 0.2784(5) 0.6138(7) 0.063(2) Uani 1 1 d . . . . .
H4 H 0.3585 0.2978 0.6913 0.076 Uiso 1 1 calc R . . . .
C5 C 0.176(2) 0.304(2) 0.091(2) 0.064(8) Uani 0.22 1 d D U . . .
C6 C 0.199(3) 0.345(3) -0.034(4) 0.096(13) Uani 0.22 1 d D U . . .
C7 C 0.128(5) 0.352(4) -0.166(7) 0.150 Uiso 0.22 1 d D U . . .
C8 C 0.4033(15) 0.5000 0.879(2) 0.061(5) Uani 0.5 2 d S TU P A 1
C9 C 0.4560(13) 0.4279(9) 0.9019(16) 0.061(4) Uani 0.5 1 d . U . A 2
C11 C 0.6087(16) 0.5000 0.962(2) 0.062(5) Uani 0.5 2 d S TU P A 1
C10 C 0.5469(14) 0.4248(10) 0.9363(15) 0.066(4) Uani 0.5 1 d . U . A 3

loop_
_atom_site_aniso_label
_atom_site_aniso_U_11
_atom_site_aniso_U_22
_atom_site_aniso_U_33
_atom_site_aniso_U_23
_atom_site_aniso_U_13
_atom_site_aniso_U_12
Zn1 0.0363(6) 0.0222(5) 0.0075(5) 0.000 0.0081(3) 0.000
O1 0.067(3) 0.051(2) 0.0221(19) -0.0108(17) 0.0135(18) -0.034(2)
O2 0.062(2) 0.048(2) 0.0237(19) 0.0083(17) 0.0048(17) -0.030(2)
O3 0.087(10) 0.077(10) 0.058(10) 0.005(8) 0.000(8) -0.022(8)
N1 0.038(3) 0.025(3) 0.017(3) 0.000 0.010(2) 0.000
N2 0.054(8) 0.049(8) 0.027(7) 0.017(6) -0.002(6) -0.031(7)
C1 0.054(3) 0.039(3) 0.024(3) 0.000(2) 0.013(2) -0.017(2)
C2 0.059(3) 0.042(3) 0.020(2) 0.001(2) 0.010(2) -0.024(3)
C3 0.094(5) 0.074(5) 0.025(3) 0.014(3) 0.000(3) -0.047(4)
C4 0.091(5) 0.073(5) 0.022(3) 0.006(3) 0.001(3) -0.047(4)
C5 0.080(16) 0.076(16) 0.031(12) 0.007(12) -0.004(11) -0.036(14)
C6 0.077(17) 0.11(2) 0.09(2) -0.008(16) -0.013(14) -0.050(16)
C8 0.053(8) 0.096(10) 0.037(7) 0.000 0.017(6) 0.000
C9 0.085(6) 0.059(6) 0.044(5) 0.000(5) 0.026(5) -0.029(5)
C11 0.058(8) 0.092(10) 0.039(8) 0.000 0.015(7) 0.000
C10 0.105(8) 0.061(7) 0.037(6) 0.017(5) 0.025(6) 0.035(7)

loop_
_atom_type_symbol
_atom_type_description
_atom_type_scat_dispersion_real
_atom_type_scat_dispersion_imag
_atom_type_scat_source
C C 0.0181 0.0091 'International Tables Vol C Tables 4.2.6.8 and 6.1.1.4'
H H 0.0000 0.0000 'International Tables Vol C Tables 4.2.6.8 and 6.1.1.4'
N N 0.0311 0.0180 'International Tables Vol C Tables 4.2.6.8 and 6.1.1.4'
O O 0.0492 0.0322 'International Tables Vol C Tables 4.2.6.8 and 6.1.1.4'
Zn Zn -1.5491 0.6778 'International Tables Vol C Tables 4.2.6.8 and 6.1.1.4'

loop_
_geom_angle_atom_site_label_1
_geom_angle_atom_site_label_2
_geom_angle_atom_site_label_3
_geom_angle
_geom_angle_site_symmetry_1
_geom_angle_site_symmetry_3
O1 Zn1 Zn1 71.27(11) 6_565 5_666
O1 Zn1 Zn1 71.27(11) . 5_666
O1 Zn1 O1 88.8(3) 6_565 .
O1 Zn1 N1 97.21(16) . .
O1 Zn1 N1 97.21(16) 6_565 .
O2 Zn1 Zn1 88.12(11) 5_666 5_666
O2 Zn1 Zn1 88.12(11) 2_656 5_666
O2 Zn1 O1 87.1(2) 5_666 6_565
O2 Zn1 O1 159.21(17) 2_656 6_565
O2 Zn1 O1 159.21(17) 5_666 .
O2 Zn1 O1 87.1(2) 2_656 .
O2 Zn1 O2 89.5(3) 5_666 2_656
O2 Zn1 N1 103.52(16) 2_656 .
O2 Zn1 N1 103.52(16) 5_666 .
N1 Zn1 Zn1 163.42(18) . 5_666
C1 O1 Zn1 138.6(4) . .
C1 O2 Zn1 116.2(3) . 5_666
C8 N1 Zn1 110.1(9) . .
C8 N1 C11 140.3(11) . .
C9 N1 Zn1 111.0(6) 6_565 .
C9 N1 Zn1 111.0(6) . .
C9 N1 C9 109.9(15) 6_565 .
C11 N1 Zn1 109.6(8) . .
C10 N1 Zn1 110.1(6) 6_565 .
C10 N1 Zn1 110.1(6) . .
C10 N1 C10 116.2(15) . 6_565
C3 N2 H2 111.1 . .
C3 N2 C5 137.7(18) . .
C5 N2 H2 111.1 . .
O1 C1 O2 125.5(5) . .
O1 C1 C2 116.3(5) . .
O2 C1 C2 118.1(5) . .
C3 C2 C1 122.1(5) . .
C4 C2 C1 118.7(5) . .
C4 C2 C3 119.2(6) . .
N2 C3 C2 123.5(9) . .
C4 C3 N2 117.8(9) 7_556 .
C4 C3 C2 118.6(6) 7_556 .
C2 C4 C3 122.2(6) . 7_556
C2 C4 H4 118.9 . .
C3 C4 H4 118.9 7_556 .
O3 C5 N2 118(2) . .
O3 C5 C6 121(3) . .
N2 C5 C6 120(3) . .
C7 C6 C5 121(4) . .
O4 C7 C6 123(6) . .
N1 C8 C11 110.9(15) . 5_667
N1 C11 C8 108.8(15) . 5_667
N1 C10 C10 92.3(10) . 2_657

loop_
_geom_bond_atom_site_label_1
_geom_bond_atom_site_label_2
_geom_bond_distance
_geom_bond_site_symmetry_2
Zn1 Zn1 2.9533(14) 5_666
Zn1 O1 2.037(4) .
Zn1 O1 2.037(4) 6_565
Zn1 O2 2.030(4) 2_656
Zn1 O2 2.030(4) 5_666
Zn1 N1 2.053(6) .
O1 C1 1.251(7) .
O2 Zn1 2.030(4) 5_666
O2 C1 1.265(7) .
O3 C5 1.23(4) .
O4 C7 1.25(4) .
N1 C8 1.48(2) .
N1 C9 1.466(14) .
N1 C9 1.466(14) 6_565
N1 C11 1.53(2) .
N1 C10 1.474(14) 6_565
N1 C10 1.474(14) .
N2 H2 0.8600 .
N2 C3 1.394(18) .
N2 C5 1.45(2) .
C1 C2 1.506(7) .
C2 C3 1.402(8) .
C2 C4 1.368(8) .
C3 C4 1.372(9) 7_556
C4 C3 1.372(9) 7_556
C4 H4 0.9300 .
C5 C6 1.47(3) .
C6 C7 1.46(3) .
C8 C11 1.56(3) 5_667
C11 C8 1.56(3) 5_667
C10 C10 1.94(3) 2_657

loop_
_geom_torsion_atom_site_label_1
_geom_torsion_atom_site_label_2
_geom_torsion_atom_site_label_3
_geom_torsion_atom_site_label_4
_geom_torsion
_geom_torsion_site_symmetry_1
_geom_torsion_site_symmetry_4
Zn1 O1 C1 O2 -1.4(11) . .
Zn1 O1 C1 C2 175.4(5) . .
Zn1 O2 C1 O1 5.4(9) 5_666 .
Zn1 O2 C1 C2 -171.5(4) 5_666 .
Zn1 N1 C8 C11 180.000(5) . 5_667
Zn1 N1 C11 C8 180.000(5) . 5_667
Zn1 N1 C10 C10 -147.7(7) . 2_657
O1 C1 C2 C3 171.5(7) . .
O1 C1 C2 C4 -8.8(10) . .
O2 C1 C2 C3 -11.4(10) . .
O2 C1 C2 C4 168.3(7) . .
O3 C5 C6 C7 32(8) . .
N2 C5 C6 C7 -160(5) . .
C1 C2 C3 N2 3.1(14) . .
C1 C2 C3 C4 179.9(7) . 7_556
C1 C2 C4 C3 -179.9(8) . 7_556
C3 N2 C5 O3 -2(5) . .
C3 N2 C5 C6 -171(3) . .
C3 C2 C4 C3 -0.3(15) . 7_556
C4 C2 C3 N2 -176.6(11) . .
C4 C2 C3 C4 0.3(15) . 7_556
C5 N2 C3 C2 179(2) . .
C5 N2 C3 C4 2(3) . 7_556
C5 C6 C7 O4 -27(11) . .
C8 N1 C11 C8 0.000(8) . 5_667
C8 N1 C10 C10 -29.3(13) . 2_657
C9 N1 C8 C11 77.5(9) . 5_667
C9 N1 C8 C11 -77.5(9) 6_565 5_667
C9 N1 C11 C8 59.2(7) 6_565 5_667
C9 N1 C11 C8 -59.2(7) . 5_667
C9 N1 C10 C10 27(2) 6_565 2_657
C9 N1 C10 C10 -46.7(10) . 2_657
C11 N1 C8 C11 0.000(8) . 5_667
C11 N1 C10 C10 110.6(13) . 2_657
C10 N1 C8 C11 61.5(7) . 5_667
C10 N1 C8 C11 -61.5(7) 6_565 5_667
C10 N1 C11 C8 77.4(8) 6_565 5_667
C10 N1 C11 C8 -77.4(8) . 5_667
C10 N1 C10 C10 86.3(16) 6_565 2_657
